data_7160752
loop_
_publ_author_name
'Song, Weihong'
'Jiang, Xiaomei'
'Yu, Weiguo'
'Xiang, ZiWei'

_publ_section_title
;
 One-pot three-component synthesis of benzo[<i>h</i>]isoquinolin-3-ones
 <i>via</i> rhodium(III)-catalyzed C-H activation.
;
_journal_issue 42
_journal_name_full 'Organic &amp; biomolecular chemistry'
_journal_page_first 9587
_journal_page_last 9591
_journal_paper_doi 10.1039/d5ob01222h
_journal_volume 23
_journal_year 2025
_chemical_formula_moiety 'C22 H23 N O3'
_chemical_formula_sum 'C22 H23 N O3'
_chemical_formula_weight 349.41
_chemical_name_common Benzo[h]isoquinolin-3-ones
_chemical_name_systematic 'ethyl 2-cyclohexyl-3-oxo-2,3-dihydrobenzo[h]isoquinoline-4-carboxylate'
_space_group_crystal_system monoclinic
_space_group_IT_number 14
_space_group_name_Hall '-P 2ybc'
_space_group_name_H-M_alt 'P 1 21/c 1'
_atom_sites_solution_hydrogens geom
_audit_creation_date 2025-07-17
_audit_creation_method
;
Olex2 1.5
(compiled 2025.07.13 svn.rb7424aed for OlexSys, GUI svn.r7308)
;
_audit_update_record
;
2025-07-18 deposited with the CCDC.	2025-09-23 downloaded from the CCDC.
;
_cell_angle_alpha 90
_cell_angle_beta 104.568(5)
_cell_angle_gamma 90
_cell_formula_units_Z 4
_cell_length_a 11.7981(12)
_cell_length_b 12.8375(14)
_cell_length_c 12.4903(13)
_cell_measurement_reflns_used 9051
_cell_measurement_temperature 150(2)
_cell_measurement_theta_max 68.28
_cell_measurement_theta_min 3.87
_cell_volume 1830.9(3)
_computing_cell_refinement 'SAINT V8.40B (?, 2016)'
_computing_data_reduction 'SAINT V8.40B (?, 2016)'
_computing_molecular_graphics 'Olex2 1.5 (Dolomanov et al., 2009)'
_computing_publication_material 'Olex2 1.5 (Dolomanov et al., 2009)'
_computing_structure_refinement 'SHELXL 2018/3 (Sheldrick, 2015)'
_computing_structure_solution 'XT (Sheldrick, 2015)'
_diffrn_ambient_temperature 150.00
_diffrn_measured_fraction_theta_full 0.997
_diffrn_measured_fraction_theta_max 0.996
_diffrn_measurement_device_type 'Bruker APEX-II CCD'
_diffrn_measurement_method '\f and \w scans'
_diffrn_radiation_type CuK\a
_diffrn_radiation_wavelength 1.54178
_diffrn_reflns_av_R_equivalents 0.0623
_diffrn_reflns_av_unetI/netI 0.0303
_diffrn_reflns_Laue_measured_fraction_full 0.997
_diffrn_reflns_Laue_measured_fraction_max 0.996
_diffrn_reflns_limit_h_max 14
_diffrn_reflns_limit_h_min -14
_diffrn_reflns_limit_k_max 15
_diffrn_reflns_limit_k_min -15
_diffrn_reflns_limit_l_max 15
_diffrn_reflns_limit_l_min -15
_diffrn_reflns_number 29650
_diffrn_reflns_point_group_measured_fraction_full 0.997
_diffrn_reflns_point_group_measured_fraction_max 0.996
_diffrn_reflns_theta_full 67.679
_diffrn_reflns_theta_max 68.281
_diffrn_reflns_theta_min 3.871
_diffrn_standards_number 0
_exptl_absorpt_coefficient_mu 0.672
_exptl_absorpt_correction_T_max 0.7531
_exptl_absorpt_correction_T_min 0.6360
_exptl_absorpt_correction_type none
_exptl_absorpt_process_details
;
SADABS-2016/2 (Bruker,2016/2) was used for absorption correction.
wR2(int) was 0.1228 before and 0.0681 after correction.
The Ratio of minimum to maximum transmission is 0.8445.
The \l/2 correction factor is Not present.
;
_exptl_crystal_colour 'light yellow'
_exptl_crystal_colour_modifier light
_exptl_crystal_colour_primary yellow
_exptl_crystal_density_diffrn 1.268
_exptl_crystal_description block
_exptl_crystal_F_000 744
_exptl_crystal_size_max 0.013
_exptl_crystal_size_mid 0.012
_exptl_crystal_size_min 0.012
_refine_diff_density_max 0.197
_refine_diff_density_min -0.188
_refine_diff_density_rms 0.035
_refine_ls_extinction_method none
_refine_ls_goodness_of_fit_ref 1.064
_refine_ls_hydrogen_treatment constr
_refine_ls_matrix_type full
_refine_ls_number_parameters 236
_refine_ls_number_reflns 3347
_refine_ls_number_restraints 0
_refine_ls_restrained_S_all 1.064
_refine_ls_R_factor_all 0.0406
_refine_ls_R_factor_gt 0.0352
_refine_ls_shift/su_max 0.000
_refine_ls_shift/su_mean 0.000
_refine_ls_structure_factor_coef Fsqd
_refine_ls_weighting_details 'w=1/[\s^2^(Fo^2^)+(0.0460P)^2^+0.4144P] where P=(Fo^2^+2Fc^2^)/3'
_refine_ls_weighting_scheme calc
_refine_ls_wR_factor_gt 0.0917
_refine_ls_wR_factor_ref 0.0956
_reflns_Friedel_coverage 0.000
_reflns_number_gt 2886
_reflns_number_total 3347
_reflns_threshold_expression 'I > 2\s(I)'
_cod_data_source_file d5ob01222h2.cif
_cod_data_source_block t1
_cod_depositor_comments 'Adding full bibliography for 7160752.cif.'
_cod_database_code 7160752
_shelx_shelxl_version_number 2018/3
_shelx_space_group_comment
;
The symmetry employed for this shelxl refinement is uniquely defined
by the following loop, which should always be used as a source of
symmetry information in preference to the above space-group names.
They are only intended as comments.
;
_shelx_estimated_absorpt_t_max 0.992
_shelx_estimated_absorpt_t_min 0.991
_olex2_refinement_description
;
1. Fixed Uiso
 At 1.2 times of:
  All C(H) groups, All C(H,H) groups
 At 1.5 times of:
  All C(H,H,H) groups
2.a Ternary CH refined with riding coordinates:
 C6(H6)
2.b Secondary CH2 refined with riding coordinates:
 C7(H7A,H7B), C8(H8A,H8B), C11(H11A,H11B), C2(H2A,H2B), C9(H9A,H9B), C10(H10A,
 H10B)
2.c Aromatic/amide H refined with riding coordinates:
 C12(H12), C19(H19), C22(H22), C15(H15), C20(H20), C21(H21), C16(H16)
2.d Idealised Me refined as rotating group:
 C1(H1A,H1B,H1C)
;
_olex2_submission_special_instructions 'No special instructions were received'

loop_
_space_group_symop_operation_xyz
'x, y, z'
'-x, y+1/2, -z+1/2'
'-x, -y, -z'
'x, -y-1/2, z-1/2'

loop_
_atom_site_label
_atom_site_type_symbol
_atom_site_fract_x
_atom_site_fract_y
_atom_site_fract_z
_atom_site_U_iso_or_equiv
_atom_site_adp_type
_atom_site_occupancy
_atom_site_site_symmetry_order
_atom_site_calc_flag
_atom_site_refinement_flags_posn
_atom_site_refinement_flags_adp
_atom_site_refinement_flags_occupancy
_atom_site_disorder_assembly
_atom_site_disorder_group
O3 O 0.61204(8) 0.69997(7) 0.53652(7) 0.0299(2) Uani 1 1 d . . . . .
O1 O 0.69034(8) 0.42206(7) 0.50593(7) 0.0300(2) Uani 1 1 d . . . . .
O2 O 0.76494(9) 0.52666(7) 0.65067(7) 0.0335(2) Uani 1 1 d . . . . .
N1 N 0.68068(8) 0.76034(8) 0.39130(8) 0.0216(2) Uani 1 1 d . . . . .
C14 C 0.80810(10) 0.57840(9) 0.39198(9) 0.0211(2) Uani 1 1 d . . . . .
C13 C 0.81113(10) 0.65949(9) 0.31370(9) 0.0206(2) Uani 1 1 d . . . . .
C12 C 0.74453(10) 0.74677(9) 0.31649(9) 0.0214(2) Uani 1 1 d . . . . .
H12 H 0.743331 0.800009 0.263385 0.026 Uiso 1 1 calc R U . . .
C18 C 0.88196(10) 0.64758(9) 0.23352(9) 0.0209(2) Uani 1 1 d . . . . .
C5 C 0.67340(10) 0.68442(9) 0.47161(9) 0.0227(3) Uani 1 1 d . . . . .
C19 C 0.89258(10) 0.72561(9) 0.15808(10) 0.0223(2) Uani 1 1 d . . . . .
H19 H 0.851932 0.789583 0.157420 0.027 Uiso 1 1 calc R U . . .
C4 C 0.74068(10) 0.59221(9) 0.46747(10) 0.0227(3) Uani 1 1 d . . . . .
C22 C 1.01369(11) 0.54036(10) 0.15756(10) 0.0266(3) Uani 1 1 d . . . . .
H22 H 1.055026 0.476896 0.157297 0.032 Uiso 1 1 calc R U . . .
C17 C 0.94415(10) 0.55371(9) 0.23316(10) 0.0234(3) Uani 1 1 d . . . . .
C15 C 0.87587(10) 0.48516(9) 0.38835(10) 0.0245(3) Uani 1 1 d . . . . .
H15 H 0.876407 0.431019 0.440320 0.029 Uiso 1 1 calc R U . . .
C20 C 0.96145(11) 0.71071(10) 0.08459(10) 0.0259(3) Uani 1 1 d . . . . .
H20 H 0.967197 0.764341 0.033807 0.031 Uiso 1 1 calc R U . . .
C3 C 0.73440(10) 0.51192(9) 0.55242(10) 0.0236(3) Uani 1 1 d . . . . .
C6 C 0.60829(10) 0.85600(9) 0.38663(10) 0.0232(3) Uani 1 1 d . . . . .
H6 H 0.575867 0.855752 0.453297 0.028 Uiso 1 1 calc R U . . .
C21 C 1.02259(11) 0.61763(10) 0.08434(10) 0.0277(3) Uani 1 1 d . . . . .
H21 H 1.069954 0.607911 0.033868 0.033 Uiso 1 1 calc R U . . .
C16 C 0.93813(11) 0.47401(9) 0.31246(11) 0.0262(3) Uani 1 1 d . . . . .
H16 H 0.979840 0.410910 0.311193 0.031 Uiso 1 1 calc R U . . .
C7 C 0.50508(11) 0.85268(10) 0.28506(11) 0.0279(3) Uani 1 1 d . . . . .
H7A H 0.459122 0.788363 0.286265 0.034 Uiso 1 1 calc R U . . .
H7B H 0.534078 0.851827 0.217260 0.034 Uiso 1 1 calc R U . . .
C8 C 0.42717(12) 0.94790(11) 0.28386(12) 0.0341(3) Uani 1 1 d . . . . .
H8A H 0.361913 0.946727 0.216193 0.041 Uiso 1 1 calc R U . . .
H8B H 0.393208 0.945463 0.348676 0.041 Uiso 1 1 calc R U . . .
C11 C 0.68084(11) 0.95489(10) 0.39117(11) 0.0289(3) Uani 1 1 d . . . . .
H11A H 0.717745 0.955922 0.328224 0.035 Uiso 1 1 calc R U . . .
H11B H 0.743842 0.956103 0.460575 0.035 Uiso 1 1 calc R U . . .
C2 C 0.68244(13) 0.33577(10) 0.57968(12) 0.0344(3) Uani 1 1 d . . . . .
H2A H 0.613804 0.291990 0.545500 0.041 Uiso 1 1 calc R U . . .
H2B H 0.671279 0.363457 0.650302 0.041 Uiso 1 1 calc R U . . .
C9 C 0.49663(13) 1.04794(11) 0.28691(13) 0.0388(3) Uani 1 1 d . . . . .
H9A H 0.445382 1.108231 0.290447 0.047 Uiso 1 1 calc R U . . .
H9B H 0.523150 1.053928 0.217995 0.047 Uiso 1 1 calc R U . . .
C10 C 0.60256(13) 1.05084(11) 0.38596(12) 0.0357(3) Uani 1 1 d . . . . .
H10A H 0.575484 1.054899 0.454709 0.043 Uiso 1 1 calc R U . . .
H10B H 0.648946 1.114270 0.381675 0.043 Uiso 1 1 calc R U . . .
C1 C 0.79111(14) 0.27087(12) 0.60199(15) 0.0464(4) Uani 1 1 d . . . . .
H1A H 0.805655 0.248252 0.531698 0.070 Uiso 1 1 calc R U . . .
H1B H 0.781166 0.209675 0.645642 0.070 Uiso 1 1 calc R U . . .
H1C H 0.857728 0.312152 0.643249 0.070 Uiso 1 1 calc R U . . .

loop_
_atom_site_aniso_label
_atom_site_aniso_U_11
_atom_site_aniso_U_22
_atom_site_aniso_U_33
_atom_site_aniso_U_23
_atom_site_aniso_U_13
_atom_site_aniso_U_12
O3 0.0313(5) 0.0332(5) 0.0297(5) 0.0058(4) 0.0163(4) 0.0054(4)
O1 0.0371(5) 0.0247(5) 0.0295(5) 0.0027(4) 0.0107(4) -0.0061(4)
O2 0.0454(6) 0.0322(5) 0.0227(5) 0.0038(4) 0.0080(4) -0.0004(4)
N1 0.0219(5) 0.0224(5) 0.0211(5) 0.0012(4) 0.0065(4) 0.0019(4)
C14 0.0198(5) 0.0219(6) 0.0199(6) -0.0010(4) 0.0017(5) -0.0026(5)
C13 0.0194(5) 0.0216(6) 0.0197(6) -0.0015(4) 0.0032(4) -0.0020(4)
C12 0.0225(6) 0.0225(6) 0.0196(5) 0.0005(4) 0.0060(4) -0.0007(5)
C18 0.0189(5) 0.0220(6) 0.0205(6) -0.0023(4) 0.0027(4) -0.0019(4)
C5 0.0222(6) 0.0257(6) 0.0202(6) 0.0015(5) 0.0053(5) -0.0019(5)
C19 0.0224(6) 0.0216(6) 0.0229(6) -0.0008(4) 0.0056(5) 0.0008(5)
C4 0.0220(6) 0.0237(6) 0.0212(6) 0.0007(5) 0.0034(5) -0.0019(5)
C22 0.0262(6) 0.0255(6) 0.0285(6) -0.0027(5) 0.0077(5) 0.0039(5)
C17 0.0222(6) 0.0237(6) 0.0237(6) -0.0020(5) 0.0044(5) -0.0006(5)
C15 0.0251(6) 0.0221(6) 0.0257(6) 0.0041(5) 0.0052(5) 0.0010(5)
C20 0.0285(6) 0.0267(6) 0.0232(6) 0.0009(5) 0.0079(5) -0.0022(5)
C3 0.0221(6) 0.0256(6) 0.0243(6) 0.0019(5) 0.0080(5) 0.0020(5)
C6 0.0237(6) 0.0247(6) 0.0229(6) 0.0015(5) 0.0093(5) 0.0056(5)
C21 0.0279(6) 0.0325(7) 0.0258(6) -0.0039(5) 0.0123(5) 0.0003(5)
C16 0.0249(6) 0.0220(6) 0.0313(6) 0.0015(5) 0.0067(5) 0.0041(5)
C7 0.0253(6) 0.0299(7) 0.0284(6) 0.0026(5) 0.0063(5) 0.0020(5)
C8 0.0277(7) 0.0386(8) 0.0360(7) 0.0097(6) 0.0080(6) 0.0105(6)
C11 0.0278(6) 0.0270(6) 0.0323(7) -0.0027(5) 0.0087(5) 0.0007(5)
C2 0.0407(7) 0.0261(6) 0.0409(8) 0.0083(6) 0.0185(6) -0.0031(6)
C9 0.0392(8) 0.0313(7) 0.0483(8) 0.0130(6) 0.0158(7) 0.0120(6)
C10 0.0406(8) 0.0253(7) 0.0447(8) -0.0016(6) 0.0174(7) 0.0032(6)
C1 0.0436(8) 0.0324(8) 0.0629(10) 0.0085(7) 0.0131(8) 0.0006(7)

loop_
_atom_type_symbol
_atom_type_description
_atom_type_scat_dispersion_real
_atom_type_scat_dispersion_imag
_atom_type_scat_source
C C 0.0181 0.0091 'International Tables Vol C Tables 4.2.6.8 and 6.1.1.4'
H H 0.0000 0.0000 'International Tables Vol C Tables 4.2.6.8 and 6.1.1.4'
N N 0.0311 0.0180 'International Tables Vol C Tables 4.2.6.8 and 6.1.1.4'
O O 0.0492 0.0322 'International Tables Vol C Tables 4.2.6.8 and 6.1.1.4'

loop_
_geom_angle_atom_site_label_1
_geom_angle_atom_site_label_2
_geom_angle_atom_site_label_3
_geom_angle
_geom_angle_site_symmetry_1
_geom_angle_site_symmetry_3
_geom_angle_publ_flag
C3 O1 C2 117.43(10) . . ?
C12 N1 C5 123.01(10) . . ?
C12 N1 C6 119.57(9) . . ?
C5 N1 C6 117.32(9) . . ?
C13 C14 C15 118.06(10) . . ?
C4 C14 C13 119.11(10) . . ?
C4 C14 C15 122.83(11) . . ?
C14 C13 C18 120.42(10) . . ?
C12 C13 C14 117.52(10) . . ?
C12 C13 C18 122.06(10) . . ?
N1 C12 C13 123.00(10) . . ?
N1 C12 H12 118.5 . . ?
C13 C12 H12 118.5 . . ?
C19 C18 C13 123.20(10) . . ?
C19 C18 C17 118.26(10) . . ?
C17 C18 C13 118.54(10) . . ?
O3 C5 N1 120.34(11) . . ?
O3 C5 C4 125.46(11) . . ?
N1 C5 C4 114.20(10) . . ?
C18 C19 H19 119.5 . . ?
C20 C19 C18 120.91(11) . . ?
C20 C19 H19 119.5 . . ?
C14 C4 C5 123.13(10) . . ?
C14 C4 C3 122.20(10) . . ?
C5 C4 C3 114.66(10) . . ?
C17 C22 H22 119.5 . . ?
C21 C22 H22 119.5 . . ?
C21 C22 C17 120.96(11) . . ?
C18 C17 C16 119.30(11) . . ?
C22 C17 C18 119.79(11) . . ?
C22 C17 C16 120.88(11) . . ?
C14 C15 H15 119.5 . . ?
C16 C15 C14 120.96(11) . . ?
C16 C15 H15 119.5 . . ?
C19 C20 H20 119.7 . . ?
C19 C20 C21 120.64(11) . . ?
C21 C20 H20 119.7 . . ?
O1 C3 C4 111.73(10) . . ?
O2 C3 O1 124.23(11) . . ?
O2 C3 C4 124.04(11) . . ?
N1 C6 H6 107.5 . . ?
N1 C6 C7 109.90(10) . . ?
N1 C6 C11 111.99(9) . . ?
C7 C6 H6 107.5 . . ?
C7 C6 C11 112.23(10) . . ?
C11 C6 H6 107.5 . . ?
C22 C21 C20 119.44(11) . . ?
C22 C21 H21 120.3 . . ?
C20 C21 H21 120.3 . . ?
C17 C16 H16 118.7 . . ?
C15 C16 C17 122.68(11) . . ?
C15 C16 H16 118.7 . . ?
C6 C7 H7A 109.7 . . ?
C6 C7 H7B 109.7 . . ?
C6 C7 C8 109.82(11) . . ?
H7A C7 H7B 108.2 . . ?
C8 C7 H7A 109.7 . . ?
C8 C7 H7B 109.7 . . ?
C7 C8 H8A 109.5 . . ?
C7 C8 H8B 109.5 . . ?
H8A C8 H8B 108.0 . . ?
C9 C8 C7 110.91(11) . . ?
C9 C8 H8A 109.5 . . ?
C9 C8 H8B 109.5 . . ?
C6 C11 H11A 109.7 . . ?
C6 C11 H11B 109.7 . . ?
C6 C11 C10 109.96(10) . . ?
H11A C11 H11B 108.2 . . ?
C10 C11 H11A 109.7 . . ?
C10 C11 H11B 109.7 . . ?
O1 C2 H2A 109.5 . . ?
O1 C2 H2B 109.5 . . ?
O1 C2 C1 110.66(11) . . ?
H2A C2 H2B 108.1 . . ?
C1 C2 H2A 109.5 . . ?
C1 C2 H2B 109.5 . . ?
C8 C9 H9A 109.3 . . ?
C8 C9 H9B 109.3 . . ?
C8 C9 C10 111.63(11) . . ?
H9A C9 H9B 108.0 . . ?
C10 C9 H9A 109.3 . . ?
C10 C9 H9B 109.3 . . ?
C11 C10 H10A 109.2 . . ?
C11 C10 H10B 109.2 . . ?
C9 C10 C11 112.21(11) . . ?
C9 C10 H10A 109.2 . . ?
C9 C10 H10B 109.2 . . ?
H10A C10 H10B 107.9 . . ?
C2 C1 H1A 109.5 . . ?
C2 C1 H1B 109.5 . . ?
C2 C1 H1C 109.5 . . ?
H1A C1 H1B 109.5 . . ?
H1A C1 H1C 109.5 . . ?
H1B C1 H1C 109.5 . . ?

loop_
_geom_bond_atom_site_label_1
_geom_bond_atom_site_label_2
_geom_bond_distance
_geom_bond_site_symmetry_2
_geom_bond_publ_flag
O3 C5 1.2315(14) . ?
O1 C3 1.3365(15) . ?
O1 C2 1.4586(15) . ?
O2 C3 1.2038(15) . ?
N1 C12 1.3510(15) . ?
N1 C5 1.4166(15) . ?
N1 C6 1.4886(14) . ?
C14 C13 1.4348(16) . ?
C14 C4 1.3895(16) . ?
C14 C15 1.4464(16) . ?
C13 C12 1.3739(17) . ?
C13 C18 1.4648(16) . ?
C12 H12 0.9500 . ?
C18 C19 1.4023(17) . ?
C18 C17 1.4114(16) . ?
C5 C4 1.4334(17) . ?
C19 H19 0.9500 . ?
C19 C20 1.3837(16) . ?
C4 C3 1.4944(16) . ?
C22 H22 0.9500 . ?
C22 C17 1.4085(17) . ?
C22 C21 1.3709(18) . ?
C17 C16 1.4382(17) . ?
C15 H15 0.9500 . ?
C15 C16 1.3449(18) . ?
C20 H20 0.9500 . ?
C20 C21 1.3962(18) . ?
C6 H6 1.0000 . ?
C6 C7 1.5221(17) . ?
C6 C11 1.5242(17) . ?
C21 H21 0.9500 . ?
C16 H16 0.9500 . ?
C7 H7A 0.9900 . ?
C7 H7B 0.9900 . ?
C7 C8 1.5272(17) . ?
C8 H8A 0.9900 . ?
C8 H8B 0.9900 . ?
C8 C9 1.519(2) . ?
C11 H11A 0.9900 . ?
C11 H11B 0.9900 . ?
C11 C10 1.5311(18) . ?
C2 H2A 0.9900 . ?
C2 H2B 0.9900 . ?
C2 C1 1.495(2) . ?
C9 H9A 0.9900 . ?
C9 H9B 0.9900 . ?
C9 C10 1.522(2) . ?
C10 H10A 0.9900 . ?
C10 H10B 0.9900 . ?
C1 H1A 0.9800 . ?
C1 H1B 0.9800 . ?
C1 H1C 0.9800 . ?

loop_
_geom_torsion_atom_site_label_1
_geom_torsion_atom_site_label_2
_geom_torsion_atom_site_label_3
_geom_torsion_atom_site_label_4
_geom_torsion
_geom_torsion_site_symmetry_1
_geom_torsion_site_symmetry_2
_geom_torsion_site_symmetry_3
_geom_torsion_site_symmetry_4
_geom_torsion_publ_flag
O3 C5 C4 C14 179.64(12) . . . . ?
O3 C5 C4 C3 -1.30(18) . . . . ?
N1 C5 C4 C14 0.48(16) . . . . ?
N1 C5 C4 C3 179.54(10) . . . . ?
N1 C6 C7 C8 176.85(9) . . . . ?
N1 C6 C11 C10 179.92(10) . . . . ?
C14 C13 C12 N1 2.31(17) . . . . ?
C14 C13 C18 C19 -177.20(11) . . . . ?
C14 C13 C18 C17 1.75(16) . . . . ?
C14 C4 C3 O1 -61.45(15) . . . . ?
C14 C4 C3 O2 118.81(14) . . . . ?
C14 C15 C16 C17 1.75(19) . . . . ?
C13 C14 C4 C5 -0.19(17) . . . . ?
C13 C14 C4 C3 -179.17(10) . . . . ?
C13 C14 C15 C16 -1.23(17) . . . . ?
C13 C18 C19 C20 179.47(11) . . . . ?
C13 C18 C17 C22 -179.52(11) . . . . ?
C13 C18 C17 C16 -1.29(16) . . . . ?
C12 N1 C5 O3 -178.59(11) . . . . ?
C12 N1 C5 C4 0.62(16) . . . . ?
C12 N1 C6 C7 70.00(13) . . . . ?
C12 N1 C6 C11 -55.46(14) . . . . ?
C12 C13 C18 C19 3.60(18) . . . . ?
C12 C13 C18 C17 -177.45(11) . . . . ?
C18 C13 C12 N1 -178.47(11) . . . . ?
C18 C19 C20 C21 -0.36(18) . . . . ?
C18 C17 C16 C15 -0.45(19) . . . . ?
C5 N1 C12 C13 -2.10(18) . . . . ?
C5 N1 C6 C7 -106.43(11) . . . . ?
C5 N1 C6 C11 128.10(11) . . . . ?
C5 C4 C3 O1 119.49(11) . . . . ?
C5 C4 C3 O2 -60.25(16) . . . . ?
C19 C18 C17 C22 -0.51(17) . . . . ?
C19 C18 C17 C16 177.72(11) . . . . ?
C19 C20 C21 C22 0.21(19) . . . . ?
C4 C14 C13 C12 -1.16(16) . . . . ?
C4 C14 C13 C18 179.60(10) . . . . ?
C4 C14 C15 C16 178.64(12) . . . . ?
C22 C17 C16 C15 177.76(12) . . . . ?
C17 C18 C19 C20 0.51(17) . . . . ?
C17 C22 C21 C20 -0.22(19) . . . . ?
C15 C14 C13 C12 178.71(10) . . . . ?
C15 C14 C13 C18 -0.53(16) . . . . ?
C15 C14 C4 C5 179.94(11) . . . . ?
C15 C14 C4 C3 0.96(18) . . . . ?
C3 O1 C2 C1 -91.09(14) . . . . ?
C6 N1 C12 C13 -178.32(10) . . . . ?
C6 N1 C5 O3 -2.28(16) . . . . ?
C6 N1 C5 C4 176.92(10) . . . . ?
C6 C7 C8 C9 56.96(14) . . . . ?
C6 C11 C10 C9 -53.44(15) . . . . ?
C21 C22 C17 C18 0.38(18) . . . . ?
C21 C22 C17 C16 -177.83(12) . . . . ?
C7 C6 C11 C10 55.75(13) . . . . ?
C7 C8 C9 C10 -55.72(15) . . . . ?
C8 C9 C10 C11 54.26(15) . . . . ?
C11 C6 C7 C8 -57.83(13) . . . . ?
C2 O1 C3 O2 -1.97(17) . . . . ?
C2 O1 C3 C4 178.30(10) . . . . ?
